data_7036284
loop_
_publ_author_name
'Jin, Jun-Cheng'
'Pang, Ling-Yan'
'Yang, Guo-Ping'
'Hou, Lei'
'Wang, Yao-Yu'

_publ_section_title
;
 Two porous luminescent metal-organic frameworks: quantifiable evaluation
 of dynamic and static luminescent sensing mechanisms towards Fe(3.).
;
_journal_issue 39
_journal_name_full 'Dalton transactions (Cambridge, England : 2003)'
_journal_page_first 17222
_journal_page_last 17228
_journal_paper_doi 10.1039/c5dt03038b
_journal_volume 44
_journal_year 2015
_chemical_formula_sum 'C60 H58 Cd4 N4 O29'
_chemical_formula_weight 1748.70
_chemical_name_systematic
; 
 ? 
;
_space_group_IT_number 19
_symmetry_cell_setting orthorhombic
_symmetry_space_group_name_Hall 'P 2ac 2ab'
_symmetry_space_group_name_H-M 'P 21 21 21'
_atom_sites_solution_hydrogens geom
_atom_sites_solution_primary direct
_atom_sites_solution_secondary difmap
_audit_creation_method SHELXL-97
_audit_update_record
;
2014-10-21 deposited with the CCDC.
2015-08-25 downloaded from the CCDC.
;
_cell_angle_alpha 90.00
_cell_angle_beta 90.00
_cell_angle_gamma 90.00
_cell_formula_units_Z 4
_cell_length_a 18.633(5)
_cell_length_b 20.399(5)
_cell_length_c 20.852(5)
_cell_measurement_temperature 293(2)
_cell_volume 7926(3)
_computing_structure_refinement 'SHELXL-97 (Sheldrick, 1997)'
_computing_structure_solution 'SHELXS-97 (Sheldrick, 1990)'
_diffrn_ambient_temperature 293(2)
_diffrn_measured_fraction_theta_full 0.994
_diffrn_measured_fraction_theta_max 0.994
_diffrn_radiation_monochromator graphite
_diffrn_radiation_source 'fine-focus sealed tube'
_diffrn_radiation_type MoK\a
_diffrn_radiation_wavelength 0.71073
_diffrn_reflns_av_R_equivalents 0.0287
_diffrn_reflns_av_sigmaI/netI 0.0352
_diffrn_reflns_limit_h_max 22
_diffrn_reflns_limit_h_min -13
_diffrn_reflns_limit_k_max 24
_diffrn_reflns_limit_k_min -20
_diffrn_reflns_limit_l_max 24
_diffrn_reflns_limit_l_min -22
_diffrn_reflns_number 38925
_diffrn_reflns_theta_full 25.00
_diffrn_reflns_theta_max 25.00
_diffrn_reflns_theta_min 1.40
_exptl_absorpt_coefficient_mu 1.134
_exptl_absorpt_correction_T_max 0.8854
_exptl_absorpt_correction_T_min 0.8394
_exptl_absorpt_correction_type multi-scan
_exptl_absorpt_process_details sadabs
_exptl_crystal_colour colorless
_exptl_crystal_density_diffrn 1.466
_exptl_crystal_density_method 'not measured'
_exptl_crystal_description block
_exptl_crystal_F_000 3480
_exptl_crystal_size_max 0.16
_exptl_crystal_size_mid 0.13
_exptl_crystal_size_min 0.11
_platon_squeeze_details
;
;
_refine_diff_density_max 1.949
_refine_diff_density_min -0.559
_refine_diff_density_rms 0.112
_refine_ls_abs_structure_details 'Flack H D (1983), Acta Cryst. A39, 876-881'
_refine_ls_abs_structure_Flack 0.01(2)
_refine_ls_extinction_method none
_refine_ls_goodness_of_fit_ref 1.038
_refine_ls_hydrogen_treatment constr
_refine_ls_matrix_type full
_refine_ls_number_parameters 874
_refine_ls_number_reflns 13861
_refine_ls_number_restraints 74
_refine_ls_restrained_S_all 1.046
_refine_ls_R_factor_all 0.0379
_refine_ls_R_factor_gt 0.0360
_refine_ls_shift/su_max 0.003
_refine_ls_shift/su_mean 0.000
_refine_ls_structure_factor_coef Fsqd
_refine_ls_weighting_details 'calc w=1/[\s^2^(Fo^2^)+(0.0720P)^2^+6.0910P] where P=(Fo^2^+2Fc^2^)/3'
_refine_ls_weighting_scheme calc
_refine_ls_wR_factor_gt 0.1027
_refine_ls_wR_factor_ref 0.1043
_reflns_number_gt 13143
_reflns_number_total 13861
_reflns_threshold_expression >2sigma(I)
_cod_data_source_file c5dt03038b2.cif
_cod_data_source_block 1
_cod_depositor_comments 'Adding full bibliography for 7036283--7036284.cif.'
_cod_original_sg_symbol_H-M P212121
_cod_database_code 7036284

loop_
_symmetry_equiv_pos_as_xyz
'x, y, z'
'-x+1/2, -y, z+1/2'
'x+1/2, -y+1/2, -z'
'-x, y+1/2, -z+1/2'

loop_
_atom_site_label
_atom_site_type_symbol
_atom_site_fract_x
_atom_site_fract_y
_atom_site_fract_z
_atom_site_U_iso_or_equiv
_atom_site_adp_type
_atom_site_occupancy
_atom_site_symmetry_multiplicity
_atom_site_calc_flag
_atom_site_refinement_flags
Cd1 Cd 0.827751(18) 0.871960(15) 0.386536(16) 0.02091(9) Uani 1 1 d .
Cd3 Cd 0.68851(2) 1.163289(17) 0.364627(17) 0.02572(9) Uani 1 1 d .
Cd2 Cd 0.755383(19) 1.036624(17) 0.461702(17) 0.02598(9) Uani 1 1 d .
Cd4 Cd 0.19579(2) 1.08593(2) 0.11856(2) 0.03777(11) Uani 1 1 d .
O3 O 0.67677(18) 1.04346(17) 0.37290(16) 0.0294(7) Uani 1 1 d .
O4 O 0.5766(2) 1.09896(19) 0.3707(3) 0.0486(12) Uani 1 1 d .
O13 O 1.16496(18) 0.49108(17) 0.11468(19) 0.0319(8) Uani 1 1 d .
O14 O 1.0662(2) 0.43427(18) 0.1160(2) 0.0406(10) Uani 1 1 d .
O22 O 0.8294(3) 0.89327(19) 0.2635(2) 0.0465(11) Uani 1 1 d .
O21 O 0.8550(2) 0.7987(2) 0.30693(18) 0.0393(10) Uani 1 1 d .
O1 O 0.70915(19) 0.8770(2) 0.3734(2) 0.0402(9) Uani 1 1 d .
O2 O 0.7007(2) 0.93835(18) 0.46129(19) 0.0346(8) Uani 1 1 d .
O23 O 0.8051(3) 0.9021(2) 0.0278(2) 0.0515(12) Uani 1 1 d .
O24 O 0.8453(3) 0.8186(2) -0.0327(2) 0.0506(12) Uani 1 1 d .
O18 O 0.6790(3) 0.4939(2) -0.0392(3) 0.0604(13) Uani 1 1 d .
O17 O 0.7895(3) 0.4634(2) -0.0491(2) 0.0550(12) Uani 1 1 d .
O9 O 0.2053(3) 0.8429(3) 0.4476(3) 0.0752(18) Uani 1 1 d .
O10 O 0.1262(3) 0.8945(4) 0.3867(4) 0.090(2) Uani 1 1 d .
H10A H 0.0970 0.8739 0.4107 0.135 Uiso 1 1 d R
O12 O 0.3069(3) 1.0586(2) 0.1960(2) 0.0599(13) Uani 1 1 d .
O6 O 0.3257(3) 0.6424(3) 0.2557(2) 0.0744(18) Uani 1 1 d .
O20 O 0.6979(3) 0.6836(3) 0.2047(2) 0.0633(14) Uani 1 1 d .
O19 O 0.6135(2) 0.6389(3) 0.1429(3) 0.0663(15) Uani 1 1 d .
H19A H 0.5860 0.6604 0.1677 0.100 Uiso 1 1 d R
O15 O 1.1905(3) 0.6332(4) 0.1872(3) 0.085(2) Uani 1 1 d .
O8 O 0.3596(3) 0.71309(19) 0.54672(18) 0.0435(10) Uani 1 1 d .
O7 O 0.3527(3) 0.6212(2) 0.4960(2) 0.0521(12) Uani 1 1 d .
O5 O 0.3804(3) 0.7225(2) 0.2074(2) 0.0546(13) Uani 1 1 d .
O16 O 1.2000(2) 0.6276(2) 0.0843(2) 0.0463(11) Uani 1 1 d .
O28 O 0.2055(4) 1.1745(3) 0.1895(3) 0.0789(19) Uani 1 1 d .
H28A H 0.2554 1.1842 0.1964 0.118 Uiso 1 1 d R
H28C H 0.1820 1.2125 0.1723 0.118 Uiso 1 1 d R
O26 O 0.7410(4) 1.2640(3) 0.3727(5) 0.115(3) Uani 1 1 d D
O11 O 0.2000(3) 1.0185(2) 0.2003(2) 0.0553(13) Uani 1 1 d .
O29 O 0.0761(3) 1.0986(3) 0.1278(4) 0.088(2) Uani 1 1 d D
O25 O 0.8273(3) 1.0021(2) 0.5420(2) 0.0527(12) Uani 1 1 d .
H25A H 0.8457 1.0394 0.5648 0.079 Uiso 1 1 d R
H25B H 0.8664 0.9774 0.5243 0.079 Uiso 1 1 d R
O27 O 0.1995(4) 1.1656(3) 0.0457(3) 0.090(2) Uani 1 1 d .
H27A H 0.1961 1.1468 0.0035 0.135 Uiso 1 1 d R
H27B H 0.1601 1.1950 0.0525 0.135 Uiso 1 1 d R
C3 C 0.5542(3) 0.8683(2) 0.3968(2) 0.0263(10) Uani 1 1 d .
H3 H 0.5748 0.8283 0.4076 0.032 Uiso 1 1 calc R
C7 C 0.5670(3) 0.9839(2) 0.3811(2) 0.0254(10) Uani 1 1 d .
C6 C 0.4933(3) 0.9863(2) 0.3661(3) 0.0273(11) Uani 1 1 d .
H6 H 0.4727 1.0264 0.3559 0.033 Uiso 1 1 calc R
C5 C 0.4502(3) 0.9300(3) 0.3662(2) 0.0256(10) Uani 1 1 d .
C4 C 0.4812(3) 0.8704(2) 0.3821(2) 0.0236(9) Uani 1 1 d .
C8 C 0.6079(3) 1.0465(2) 0.3755(2) 0.0282(11) Uani 1 1 d .
C9 C 0.4413(2) 0.8070(2) 0.3811(2) 0.0244(10) Uani 1 1 d .
C10 C 0.4209(3) 0.7810(2) 0.3224(2) 0.0273(11) Uani 1 1 d .
H10 H 0.4316 0.8031 0.2846 0.033 Uiso 1 1 calc R
C11 C 0.3836(3) 0.7202(3) 0.3204(3) 0.0293(11) Uani 1 1 d .
C12 C 0.3677(3) 0.6876(2) 0.3769(3) 0.0274(11) Uani 1 1 d .
H12 H 0.3442 0.6474 0.3757 0.033 Uiso 1 1 calc R
C14 C 0.4236(3) 0.7741(3) 0.4379(2) 0.0253(10) Uani 1 1 d .
H14 H 0.4365 0.7918 0.4773 0.030 Uiso 1 1 calc R
C25 C 1.0973(3) 0.4877(2) 0.1143(3) 0.0282(11) Uani 1 1 d .
C47 C 0.8501(3) 0.8345(3) 0.2586(3) 0.0312(12) Uani 1 1 d .
C43 C 0.8668(3) 0.8067(2) 0.1957(3) 0.0260(11) Uani 1 1 d .
C44 C 0.8431(3) 0.8377(3) 0.1393(2) 0.0271(10) Uani 1 1 d .
H44 H 0.8164 0.8761 0.1422 0.033 Uiso 1 1 calc R
C42 C 0.9078(3) 0.7497(3) 0.1900(2) 0.0264(11) Uani 1 1 d .
H42 H 0.9257 0.7296 0.2268 0.032 Uiso 1 1 calc R
C41 C 0.9222(2) 0.7222(2) 0.1297(2) 0.0216(10) Uani 1 1 d .
C46 C 0.8975(3) 0.7535(2) 0.0754(3) 0.0269(11) Uani 1 1 d .
H46 H 0.9069 0.7352 0.0354 0.032 Uiso 1 1 calc R
C29 C 0.9657(3) 0.6601(2) 0.1250(2) 0.0229(10) Uani 1 1 d .
C28 C 0.9355(3) 0.5991(2) 0.1090(3) 0.0256(10) Uani 1 1 d .
C27 C 0.9794(3) 0.5455(2) 0.1076(3) 0.0287(11) Uani 1 1 d .
H27 H 0.9591 0.5046 0.0997 0.034 Uiso 1 1 calc R
C45 C 0.8590(3) 0.8114(3) 0.0790(3) 0.0300(11) Uani 1 1 d .
C48 C 0.8346(3) 0.8473(3) 0.0201(3) 0.0314(11) Uani 1 1 d .
C38 C 0.8047(3) 0.6207(2) 0.1325(3) 0.0300(11) Uani 1 1 d .
H38 H 0.8182 0.6476 0.1665 0.036 Uiso 1 1 calc R
C37 C 0.7324(3) 0.6118(2) 0.1194(3) 0.0292(11) Uani 1 1 d .
C36 C 0.7121(3) 0.5725(3) 0.0676(3) 0.0354(12) Uani 1 1 d .
H36 H 0.6638 0.5678 0.0577 0.042 Uiso 1 1 calc R
C35 C 0.7634(3) 0.5404(3) 0.0307(3) 0.0339(12) Uani 1 1 d .
C34 C 0.8357(3) 0.5507(2) 0.0446(3) 0.0337(12) Uani 1 1 d .
H34 H 0.8703 0.5307 0.0191 0.040 Uiso 1 1 calc R
C17 C 0.3727(3) 0.9372(2) 0.3484(2) 0.0264(11) Uani 1 1 d .
C18 C 0.3197(3) 0.9063(2) 0.3846(3) 0.0282(10) Uani 1 1 d .
H18 H 0.3318 0.8818 0.4206 0.034 Uiso 1 1 calc R
C19 C 0.2473(3) 0.9128(3) 0.3656(3) 0.0302(11) Uani 1 1 d .
C20 C 0.2295(3) 0.9506(3) 0.3135(3) 0.0330(12) Uani 1 1 d .
H20 H 0.1816 0.9554 0.3018 0.040 Uiso 1 1 calc R
C21 C 0.2822(3) 0.9814(3) 0.2785(3) 0.0322(12) Uani 1 1 d .
C1 C 0.6764(3) 0.9140(2) 0.4118(3) 0.0275(11) Uani 1 1 d .
C22 C 0.3536(3) 0.9748(3) 0.2969(3) 0.0302(11) Uani 1 1 d .
H22 H 0.3890 0.9964 0.2737 0.036 Uiso 1 1 calc R
C30 C 1.0391(3) 0.6648(2) 0.1350(2) 0.0250(10) Uani 1 1 d .
H30 H 1.0589 0.7051 0.1461 0.030 Uiso 1 1 calc R
C31 C 1.0838(3) 0.6107(3) 0.1286(2) 0.0266(11) Uani 1 1 d .
C26 C 1.0543(3) 0.5497(2) 0.1174(3) 0.0274(10) Uani 1 1 d .
C33 C 0.8577(3) 0.5904(3) 0.0959(3) 0.0298(11) Uani 1 1 d .
C39 C 0.7427(3) 0.4962(3) -0.0236(3) 0.0374(12) Uani 1 1 d .
C23 C 0.1909(3) 0.8788(4) 0.4040(3) 0.0477(16) Uani 1 1 d .
C2 C 0.5967(2) 0.9236(2) 0.3959(2) 0.0241(10) Uani 1 1 d .
C13 C 0.3867(3) 0.7149(2) 0.4354(2) 0.0243(10) Uani 1 1 d .
C24 C 0.2615(3) 1.0230(3) 0.2214(3) 0.0392(14) Uani 1 1 d .
C15 C 0.3624(3) 0.6926(3) 0.2569(3) 0.0341(13) Uani 1 1 d .
C16 C 0.3650(3) 0.6812(3) 0.4957(3) 0.0283(11) Uani 1 1 d .
C40 C 0.6784(3) 0.6473(3) 0.1596(3) 0.0431(14) Uani 1 1 d .
C32 C 1.1632(3) 0.6228(3) 0.1353(3) 0.0392(14) Uani 1 1 d .
N3 N 0.7619(4) 0.9976(4) 0.7480(3) 0.076(2) Uani 1 1 d D
H3A H 0.7352 1.0276 0.7689 0.091 Uiso 1 1 calc R
H3B H 0.7723 0.9656 0.7762 0.091 Uiso 1 1 calc R
C57 C 0.8282(6) 1.0283(6) 0.7294(5) 0.114(4) Uani 1 1 d D
H57A H 0.8528 1.0439 0.7669 0.171 Uiso 1 1 calc R
H57B H 0.8182 1.0646 0.7014 0.171 Uiso 1 1 calc R
H57C H 0.8579 0.9971 0.7074 0.171 Uiso 1 1 calc R
C58 C 0.7185(9) 0.9697(6) 0.6977(8) 0.165(8) Uani 1 1 d D
H58A H 0.6770 0.9491 0.7161 0.247 Uiso 1 1 calc R
H58B H 0.7460 0.9377 0.6746 0.247 Uiso 1 1 calc R
H58C H 0.7035 1.0037 0.6688 0.247 Uiso 1 1 calc R
N4 N 0.4068(5) 0.1075(5) 0.0970(7) 0.136(4) Uani 1 1 d DU
H4A H 0.4131 0.1041 0.0543 0.163 Uiso 1 1 calc R
H4B H 0.3697 0.0816 0.1082 0.163 Uiso 1 1 calc R
C55 C 0.0326(6) 1.0608(7) 0.1507(6) 0.193(6) Uani 1 1 d DU
N2 N -0.0014(8) 1.0183(8) 0.1068(6) 0.210(6) Uani 1 1 d DU
C53 C 0.0045(9) 1.0436(10) 0.0423(5) 0.182(7) Uani 1 1 d DU
H53A H 0.0434 1.0744 0.0402 0.274 Uiso 1 1 calc R
H53B H -0.0395 1.0652 0.0307 0.274 Uiso 1 1 calc R
H53C H 0.0134 1.0081 0.0132 0.274 Uiso 1 1 calc R
C54 C -0.0508(11) 0.9713(10) 0.1348(11) 0.242(9) Uani 1 1 d DU
H54A H -0.0396 0.9654 0.1794 0.363 Uiso 1 1 calc R
H54B H -0.0463 0.9301 0.1129 0.363 Uiso 1 1 calc R
H54C H -0.0990 0.9872 0.1306 0.363 Uiso 1 1 calc R
N1 N 0.8415(7) 1.3261(7) 0.3655(11) 0.205(7) Uani 1 1 d DU
C51 C 0.7891(8) 1.2905(8) 0.4006(10) 0.200(7) Uani 1 1 d DU
C52 C 0.8109(13) 1.2889(10) 0.4693(10) 0.236(9) Uani 1 1 d DU
H52A H 0.7775 1.2626 0.4931 0.354 Uiso 1 1 calc R
H52B H 0.8112 1.3327 0.4861 0.354 Uiso 1 1 calc R
H52C H 0.8581 1.2703 0.4729 0.354 Uiso 1 1 calc R
C50 C 0.8945(9) 1.3660(8) 0.3955(13) 0.228(9) Uani 1 1 d DU
H50A H 0.9081 1.3468 0.4357 0.342 Uiso 1 1 calc R
H50B H 0.8752 1.4090 0.4027 0.342 Uiso 1 1 calc R
H50C H 0.9358 1.3691 0.3681 0.342 Uiso 1 1 calc R
C49 C 0.8250(15) 1.3482(13) 0.3017(12) 0.270(10) Uani 1 1 d DU
H49A H 0.8653 1.3719 0.2847 0.405 Uiso 1 1 calc R
H49B H 0.7838 1.3764 0.3030 0.405 Uiso 1 1 calc R
H49C H 0.8150 1.3111 0.2749 0.405 Uiso 1 1 calc R
C60 C 0.3912(8) 0.1739(5) 0.1135(8) 0.134(5) Uani 1 1 d DU
H60A H 0.3448 0.1856 0.0972 0.201 Uiso 1 1 calc R
H60B H 0.4269 0.2022 0.0952 0.201 Uiso 1 1 calc R
H60C H 0.3915 0.1786 0.1594 0.201 Uiso 1 1 calc R
C59 C 0.4712(8) 0.0862(10) 0.1300(11) 0.203(7) Uani 1 1 d DU
H59A H 0.4805 0.0411 0.1201 0.304 Uiso 1 1 calc R
H59B H 0.4647 0.0911 0.1754 0.304 Uiso 1 1 calc R
H59C H 0.5111 0.1125 0.1163 0.304 Uiso 1 1 calc R
C56 C 0.0224(8) 1.0340(11) 0.2158(6) 0.186(7) Uani 1 1 d DU
H56A H 0.0482 1.0604 0.2462 0.279 Uiso 1 1 calc R
H56B H 0.0400 0.9898 0.2173 0.279 Uiso 1 1 calc R
H56C H -0.0278 1.0343 0.2264 0.279 Uiso 1 1 calc R

loop_
_atom_site_aniso_label
_atom_site_aniso_U_11
_atom_site_aniso_U_22
_atom_site_aniso_U_33
_atom_site_aniso_U_23
_atom_site_aniso_U_13
_atom_site_aniso_U_12
Cd1 0.02149(16) 0.01649(15) 0.02474(17) -0.00105(13) -0.00118(13) -0.00058(13)
Cd3 0.02821(18) 0.02455(17) 0.02441(18) 0.00584(14) -0.00390(14) -0.00136(15)
Cd2 0.02734(18) 0.02319(17) 0.02740(18) -0.00344(14) -0.00056(15) 0.00262(15)
Cd4 0.0395(2) 0.0331(2) 0.0406(2) 0.00177(17) -0.00134(19) 0.00728(18)
O3 0.0270(18) 0.0311(18) 0.0300(18) 0.0058(14) -0.0017(15) -0.0090(16)
O4 0.032(2) 0.027(2) 0.087(4) 0.014(2) -0.004(2) -0.0015(17)
O13 0.0251(17) 0.0280(17) 0.042(2) 0.0066(16) 0.0087(17) 0.0080(15)
O14 0.0293(19) 0.0247(19) 0.068(3) 0.000(2) -0.001(2) 0.0042(16)
O22 0.065(3) 0.034(2) 0.040(2) -0.0123(17) 0.008(2) 0.018(2)
O21 0.057(3) 0.032(2) 0.029(2) -0.0015(16) 0.0022(18) 0.0074(19)
O1 0.0205(17) 0.042(2) 0.058(3) -0.010(2) -0.0007(18) 0.0087(17)
O2 0.0301(19) 0.0330(19) 0.041(2) 0.0076(17) -0.0151(17) -0.0072(16)
O23 0.071(3) 0.041(2) 0.043(2) 0.0109(18) -0.010(2) 0.027(2)
O24 0.057(3) 0.064(3) 0.030(2) 0.010(2) 0.001(2) 0.027(2)
O18 0.051(3) 0.064(3) 0.066(3) -0.025(3) -0.014(3) -0.012(3)
O17 0.054(3) 0.054(3) 0.057(3) -0.024(2) -0.003(2) 0.000(2)
O9 0.050(3) 0.119(5) 0.057(3) 0.042(3) -0.003(2) -0.029(3)
O10 0.026(2) 0.137(6) 0.107(5) 0.043(5) 0.002(3) 0.000(3)
O12 0.060(3) 0.052(3) 0.067(3) 0.032(2) -0.012(3) -0.008(3)
O6 0.066(3) 0.107(4) 0.050(3) -0.035(3) 0.008(3) -0.051(3)
O20 0.049(3) 0.086(4) 0.055(3) -0.020(3) 0.010(2) 0.013(3)
O19 0.025(2) 0.090(4) 0.085(4) -0.025(3) 0.002(2) 0.012(2)
O15 0.047(3) 0.124(5) 0.085(4) -0.048(4) -0.032(3) 0.019(3)
O8 0.076(3) 0.029(2) 0.026(2) 0.0049(16) 0.001(2) 0.001(2)
O7 0.077(3) 0.027(2) 0.053(3) 0.0006(19) 0.015(2) -0.019(2)
O5 0.090(4) 0.049(3) 0.025(2) -0.0117(19) -0.014(2) -0.002(3)
O16 0.027(2) 0.0285(19) 0.083(3) 0.004(2) 0.016(2) 0.0025(18)
O28 0.112(5) 0.055(3) 0.069(3) -0.024(3) -0.042(3) 0.039(3)
O26 0.101(5) 0.052(3) 0.193(8) 0.025(4) -0.051(6) -0.031(4)
O11 0.041(2) 0.062(3) 0.063(3) 0.020(2) -0.020(2) 0.005(2)
O29 0.032(3) 0.069(4) 0.163(7) -0.008(4) 0.006(4) 0.004(3)
O25 0.067(3) 0.036(2) 0.055(3) -0.009(2) -0.032(2) 0.018(2)
O27 0.160(6) 0.051(3) 0.060(3) 0.022(3) 0.048(4) 0.059(4)
C3 0.025(2) 0.022(2) 0.031(3) 0.006(2) 0.000(2) -0.002(2)
C7 0.024(2) 0.025(3) 0.026(2) 0.001(2) 0.001(2) -0.0053(19)
C6 0.021(2) 0.022(2) 0.040(3) 0.007(2) -0.004(2) -0.0031(19)
C5 0.020(2) 0.030(3) 0.027(3) 0.002(2) 0.000(2) -0.007(2)
C4 0.024(2) 0.024(2) 0.022(2) 0.000(2) 0.0008(19) -0.004(2)
C8 0.027(3) 0.028(3) 0.030(3) 0.000(2) -0.002(2) -0.004(2)
C9 0.020(2) 0.028(2) 0.025(2) -0.001(2) -0.001(2) -0.0020(19)
C10 0.031(3) 0.024(3) 0.027(3) 0.000(2) 0.000(2) -0.006(2)
C11 0.025(3) 0.028(3) 0.034(3) -0.005(2) -0.001(2) -0.008(2)
C12 0.025(2) 0.026(2) 0.031(3) -0.005(2) -0.001(2) -0.010(2)
C14 0.023(2) 0.030(3) 0.023(2) 0.000(2) -0.007(2) -0.005(2)
C25 0.031(3) 0.025(3) 0.029(3) 0.000(2) 0.003(2) 0.009(2)
C47 0.029(3) 0.037(3) 0.028(3) -0.001(2) 0.003(2) -0.001(2)
C43 0.022(2) 0.024(3) 0.032(3) -0.004(2) 0.000(2) 0.002(2)
C44 0.026(2) 0.027(2) 0.029(3) 0.003(2) 0.000(2) 0.007(2)
C42 0.026(3) 0.031(3) 0.023(2) 0.003(2) 0.000(2) 0.004(2)
C41 0.015(2) 0.018(2) 0.031(3) -0.0024(19) 0.0032(19) 0.0032(18)
C46 0.027(3) 0.024(2) 0.029(3) -0.001(2) 0.004(2) 0.002(2)
C29 0.026(2) 0.023(2) 0.020(2) 0.0027(19) 0.0036(19) 0.003(2)
C28 0.021(2) 0.027(2) 0.029(3) -0.005(2) 0.003(2) 0.005(2)
C27 0.028(2) 0.021(2) 0.038(3) -0.006(2) 0.000(2) -0.002(2)
C45 0.030(3) 0.030(3) 0.030(3) 0.003(2) -0.005(2) 0.005(2)
C48 0.033(3) 0.032(3) 0.030(3) 0.006(2) -0.001(2) 0.003(2)
C38 0.026(2) 0.026(2) 0.038(3) 0.001(2) 0.005(2) 0.001(2)
C37 0.024(2) 0.028(3) 0.036(3) 0.004(2) -0.002(2) 0.004(2)
C36 0.025(3) 0.031(3) 0.050(3) 0.004(2) -0.006(2) -0.001(2)
C35 0.037(3) 0.027(3) 0.037(3) 0.000(2) -0.006(2) 0.002(2)
C34 0.029(3) 0.025(3) 0.047(3) -0.006(2) -0.003(2) 0.004(2)
C17 0.016(2) 0.029(3) 0.033(3) 0.000(2) -0.003(2) -0.006(2)
C18 0.023(2) 0.028(2) 0.034(3) -0.001(2) -0.002(2) 0.002(2)
C19 0.022(2) 0.036(3) 0.033(3) -0.004(2) -0.003(2) -0.006(2)
C20 0.020(2) 0.038(3) 0.040(3) -0.001(2) -0.008(2) 0.001(2)
C21 0.031(3) 0.032(3) 0.033(3) 0.001(2) -0.008(2) 0.004(2)
C1 0.019(2) 0.025(2) 0.038(3) 0.004(2) 0.000(2) -0.004(2)
C22 0.024(2) 0.028(3) 0.038(3) 0.005(2) 0.002(2) -0.004(2)
C30 0.025(2) 0.019(2) 0.031(3) 0.002(2) 0.003(2) 0.002(2)
C31 0.026(2) 0.032(3) 0.022(2) 0.0031(19) 0.000(2) 0.006(2)
C26 0.028(2) 0.024(2) 0.030(3) 0.003(2) -0.001(2) 0.007(2)
C33 0.020(2) 0.026(3) 0.043(3) -0.008(2) 0.001(2) 0.003(2)
C39 0.038(3) 0.031(3) 0.043(3) 0.000(2) -0.002(3) -0.009(3)
C23 0.021(3) 0.069(4) 0.053(4) -0.001(3) 0.000(3) -0.007(3)
C2 0.014(2) 0.027(2) 0.031(3) 0.005(2) -0.0013(19) -0.0002(19)
C13 0.018(2) 0.027(3) 0.028(3) -0.001(2) -0.003(2) -0.006(2)
C24 0.042(3) 0.034(3) 0.041(3) 0.005(2) 0.001(3) 0.010(3)
C15 0.031(3) 0.041(3) 0.031(3) -0.015(2) 0.001(2) 0.001(3)
C16 0.025(2) 0.026(3) 0.034(3) 0.009(2) -0.001(2) -0.003(2)
C40 0.032(3) 0.053(4) 0.044(3) -0.001(3) 0.005(3) 0.001(3)
C32 0.037(3) 0.025(3) 0.055(4) -0.015(3) -0.010(3) 0.016(2)
N3 0.086(5) 0.084(5) 0.056(4) 0.006(4) 0.014(4) 0.034(4)
C57 0.163(13) 0.114(9) 0.064(6) 0.018(6) -0.003(7) -0.037(9)
C58 0.191(16) 0.072(7) 0.231(18) -0.003(9) -0.116(15) 0.028(9)
N4 0.081(6) 0.135(8) 0.192(11) -0.034(8) 0.005(7) -0.056(6)
C55 0.129(9) 0.355(16) 0.096(8) 0.003(10) -0.013(7) 0.165(10)
N2 0.159(9) 0.357(16) 0.114(8) 0.008(9) 0.010(7) 0.139(10)
C53 0.164(11) 0.330(18) 0.054(6) -0.011(10) -0.035(7) 0.109(13)
C54 0.192(15) 0.36(2) 0.177(14) 0.031(16) 0.074(13) 0.097(16)
N1 0.110(8) 0.122(9) 0.38(2) -0.036(11) -0.039(11) -0.012(6)
C51 0.107(9) 0.117(9) 0.38(2) -0.064(12) -0.031(12) -0.009(7)
C52 0.190(16) 0.163(13) 0.36(2) -0.101(16) -0.047(17) -0.008(13)
C50 0.132(12) 0.115(10) 0.44(3) -0.038(15) -0.013(15) -0.051(10)
C49 0.209(17) 0.223(17) 0.38(3) 0.032(18) -0.032(19) 0.025(16)
C60 0.127(9) 0.098(8) 0.177(12) -0.010(9) 0.036(10) -0.034(8)
C59 0.128(11) 0.211(15) 0.269(18) 0.028(15) 0.015(14) -0.032(12)
C56 0.126(10) 0.35(2) 0.084(8) 0.039(11) 0.018(8) 0.112(13)

loop_
_atom_type_symbol
_atom_type_description
_atom_type_scat_dispersion_real
_atom_type_scat_dispersion_imag
_atom_type_scat_source
C C 0.0033 0.0016 'International Tables Vol C Tables 4.2.6.8 and 6.1.1.4'
H H 0.0000 0.0000 'International Tables Vol C Tables 4.2.6.8 and 6.1.1.4'
Cd Cd -0.8075 1.2024 'International Tables Vol C Tables 4.2.6.8 and 6.1.1.4'
N N 0.0061 0.0033 'International Tables Vol C Tables 4.2.6.8 and 6.1.1.4'
O O 0.0106 0.0060 'International Tables Vol C Tables 4.2.6.8 and 6.1.1.4'

loop_
_geom_angle_atom_site_label_1
_geom_angle_atom_site_label_2
_geom_angle_atom_site_label_3
_geom_angle
_geom_angle_site_symmetry_1
_geom_angle_site_symmetry_3
O1 Cd1 O21 99.26(16) . .
O1 Cd1 O8 111.35(17) . 3_566
O21 Cd1 O8 83.63(14) . 3_566
O1 Cd1 O14 143.71(15) . 4_755
O21 Cd1 O14 98.62(16) . 4_755
O8 Cd1 O14 101.81(16) 3_566 4_755
O1 Cd1 O13 90.48(14) . 4_755
O21 Cd1 O13 129.17(14) . 4_755
O8 Cd1 O13 138.11(14) 3_566 4_755
O14 Cd1 O13 54.05(12) 4_755 4_755
O1 Cd1 O7 107.61(17) . 3_566
O21 Cd1 O7 134.90(14) . 3_566
O8 Cd1 O7 53.21(13) 3_566 3_566
O14 Cd1 O7 80.52(17) 4_755 3_566
O13 Cd1 O7 86.78(13) 4_755 3_566
O1 Cd1 O22 83.28(16) . .
O21 Cd1 O22 52.56(13) . .
O8 Cd1 O22 135.97(13) 3_566 .
O14 Cd1 O22 82.96(16) 4_755 .
O13 Cd1 O22 79.77(13) 4_755 .
O7 Cd1 O22 162.84(15) 3_566 .
O1 Cd1 C25 117.67(15) . 4_755
O21 Cd1 C25 116.38(16) . 4_755
O8 Cd1 C25 121.43(16) 3_566 4_755
O14 Cd1 C25 26.67(14) 4_755 4_755
O13 Cd1 C25 27.39(14) 4_755 4_755
O7 Cd1 C25 82.13(16) 3_566 4_755
O22 Cd1 C25 81.03(15) . 4_755
O24 Cd3 O26 84.4(3) 2_675 .
O24 Cd3 O5 111.95(17) 2_675 4_655
O26 Cd3 O5 79.4(2) . 4_655
O24 Cd3 O16 82.74(16) 2_675 4_755
O26 Cd3 O16 82.6(2) . 4_755
O5 Cd3 O16 155.32(17) 4_655 4_755
O24 Cd3 O3 94.08(15) 2_675 .
O26 Cd3 O3 158.1(2) . .
O5 Cd3 O3 120.96(15) 4_655 .
O16 Cd3 O3 75.48(12) 4_755 .
O24 Cd3 O4 78.62(19) 2_675 .
O26 Cd3 O4 146.9(2) . .
O5 Cd3 O4 80.91(17) 4_655 .
O16 Cd3 O4 122.52(14) 4_755 .
O3 Cd3 O4 52.62(12) . .
O24 Cd3 O6 157.86(18) 2_675 4_655
O26 Cd3 O6 105.4(3) . 4_655
O5 Cd3 O6 52.67(16) 4_655 4_655
O16 Cd3 O6 117.72(16) 4_755 4_655
O3 Cd3 O6 83.92(16) . 4_655
O4 Cd3 O6 82.8(2) . 4_655
O24 Cd3 O15 132.89(17) 2_675 4_755
O26 Cd3 O15 82.5(3) . 4_755
O5 Cd3 O15 109.73(18) 4_655 4_755
O16 Cd3 O15 50.79(16) 4_755 4_755
O3 Cd3 O15 82.55(17) . 4_755
O4 Cd3 O15 129.41(19) . 4_755
O6 Cd3 O15 68.85(18) 4_655 4_755
O23 Cd2 O2 106.26(17) 2_675 .
O23 Cd2 O16 89.30(17) 2_675 4_755
O2 Cd2 O16 154.37(16) . 4_755
O23 Cd2 O25 90.99(17) 2_675 .
O2 Cd2 O25 89.62(15) . .
O16 Cd2 O25 110.77(18) 4_755 .
O23 Cd2 O3 98.11(16) 2_675 .
O2 Cd2 O3 76.65(12) . .
O16 Cd2 O3 81.15(15) 4_755 .
O25 Cd2 O3 165.19(13) . .
O23 Cd2 O13 167.62(16) 2_675 4_755
O2 Cd2 O13 86.07(13) . 4_755
O16 Cd2 O13 78.75(14) 4_755 4_755
O25 Cd2 O13 90.25(16) . 4_755
O3 Cd2 O13 83.38(13) . 4_755
O11 Cd4 O27 171.1(2) . .
O11 Cd4 O29 92.3(3) . .
O27 Cd4 O29 90.3(3) . .
O11 Cd4 O18 96.8(2) . 3_465
O27 Cd4 O18 91.7(2) . 3_465
O29 Cd4 O18 90.4(2) . 3_465
O11 Cd4 O28 89.5(2) . .
O27 Cd4 O28 82.3(2) . .
O29 Cd4 O28 86.2(3) . .
O18 Cd4 O28 173.07(18) 3_465 .
O11 Cd4 O17 100.02(18) . 3_465
O27 Cd4 O17 82.86(19) . 3_465
O29 Cd4 O17 142.4(2) . 3_465
O18 Cd4 O17 53.10(16) 3_465 3_465
O28 Cd4 O17 128.8(2) . 3_465
O11 Cd4 C39 99.59(19) . 3_465
O27 Cd4 C39 86.74(18) . 3_465
O29 Cd4 C39 116.6(2) . 3_465
O18 Cd4 C39 26.64(18) 3_465 3_465
O28 Cd4 C39 154.7(2) . 3_465
O17 Cd4 C39 26.46(16) 3_465 3_465
C8 O3 Cd2 126.0(3) . .
C8 O3 Cd3 92.5(3) . .
Cd2 O3 Cd3 93.35(12) . .
C8 O4 Cd3 93.8(3) . .
C25 O13 Cd2 130.0(3) . 4_745
C25 O13 Cd1 90.1(3) . 4_745
Cd2 O13 Cd1 110.48(14) 4_745 4_745
C25 O14 Cd1 94.7(3) . 4_745
C47 O22 Cd1 85.7(3) . .
C47 O21 Cd1 100.7(3) . .
C1 O1 Cd1 115.5(3) . .
C1 O2 Cd2 122.0(3) . .
C48 O23 Cd2 131.1(4) . 2_674
C48 O24 Cd3 134.9(4) . 2_674
C39 O18 Cd4 94.9(4) . 3_565
C39 O17 Cd4 88.5(4) . 3_565
C23 O10 H10A 107.9 . .
C15 O6 Cd3 86.4(4) . 4_645
C40 O19 H19A 109.7 . .
C32 O15 Cd3 91.9(5) . 4_745
C16 O8 Cd1 98.3(3) . 3_466
C16 O7 Cd1 89.1(3) . 3_466
C15 O5 Cd3 97.6(4) . 4_645
C32 O16 Cd2 119.6(3) . 4_745
C32 O16 Cd3 96.7(4) . 4_745
Cd2 O16 Cd3 96.74(15) 4_745 4_745
Cd4 O28 H28A 109.2 . .
Cd4 O28 H28C 110.5 . .
H28A O28 H28C 109.5 . .
C51 O26 Cd3 139.7(11) . .
C24 O11 Cd4 105.3(4) . .
C55 O29 Cd4 128.3(7) . .
Cd2 O25 H25A 109.5 . .
Cd2 O25 H25B 109.3 . .
H25A O25 H25B 109.5 . .
Cd4 O27 H27A 109.4 . .
Cd4 O27 H27B 109.4 . .
H27A O27 H27B 109.5 . .
C2 C3 C4 122.1(5) . .
C2 C3 H3 118.9 . .
C4 C3 H3 118.9 . .
C2 C7 C6 118.1(4) . .
C2 C7 C8 125.1(4) . .
C6 C7 C8 116.8(4) . .
C5 C6 C7 122.0(4) . .
C5 C6 H6 119.0 . .
C7 C6 H6 119.0 . .
C4 C5 C6 118.7(4) . .
C4 C5 C17 123.2(4) . .
C6 C5 C17 118.2(5) . .
C5 C4 C3 119.0(4) . .
C5 C4 C9 123.4(4) . .
C3 C4 C9 117.5(4) . .
O4 C8 O3 121.1(5) . .
O4 C8 C7 120.8(4) . .
O3 C8 C7 118.1(4) . .
C10 C9 C14 119.8(4) . .
C10 C9 C4 118.7(4) . .
C14 C9 C4 121.5(4) . .
C9 C10 C11 119.6(5) . .
C9 C10 H10 120.2 . .
C11 C10 H10 120.2 . .
C12 C11 C10 119.9(5) . .
C12 C11 C15 121.2(5) . .
C10 C11 C15 119.0(5) . .
C11 C12 C13 120.0(4) . .
C11 C12 H12 120.0 . .
C13 C12 H12 120.0 . .
C13 C14 C9 120.1(4) . .
C13 C14 H14 119.9 . .
C9 C14 H14 119.9 . .
O14 C25 O13 121.1(4) . .
O14 C25 C26 119.5(4) . .
O13 C25 C26 119.2(4) . .
O14 C25 Cd1 58.6(2) . 4_745
O13 C25 Cd1 62.5(2) . 4_745
C26 C25 Cd1 177.2(4) . 4_745
O21 C47 O22 120.9(5) . .
O21 C47 C43 118.8(5) . .
O22 C47 C43 120.3(5) . .
C42 C43 C44 118.4(5) . .
C42 C43 C47 121.0(5) . .
C44 C43 C47 120.5(5) . .
C45 C44 C43 120.8(4) . .
C45 C44 H44 119.6 . .
C43 C44 H44 119.6 . .
C43 C42 C41 120.9(5) . .
C43 C42 H42 119.5 . .
C41 C42 H42 119.5 . .
C46 C41 C42 119.1(4) . .
C46 C41 C29 121.1(4) . .
C42 C41 C29 119.8(4) . .
C41 C46 C45 121.5(5) . .
C41 C46 H46 119.2 . .
C45 C46 H46 119.2 . .
C30 C29 C28 119.4(4) . .
C30 C29 C41 117.6(4) . .
C28 C29 C41 123.0(4) . .
C27 C28 C29 118.4(4) . .
C27 C28 C33 118.9(5) . .
C29 C28 C33 122.7(4) . .
C28 C27 C26 122.6(4) . .
C28 C27 H27 118.7 . .
C26 C27 H27 118.7 . .
C46 C45 C44 119.1(5) . .
C46 C45 C48 121.9(5) . .
C44 C45 C48 119.0(4) . .
O23 C48 O24 126.3(5) . .
O23 C48 C45 117.6(5) . .
O24 C48 C45 116.1(5) . .
C37 C38 C33 121.5(5) . .
C37 C38 H38 119.2 . .
C33 C38 H38 119.2 . .
C38 C37 C36 119.4(5) . .
C38 C37 C40 118.6(5) . .
C36 C37 C40 121.9(5) . .
C35 C36 C37 120.8(5) . .
C35 C36 H36 119.6 . .
C37 C36 H36 119.6 . .
C36 C35 C34 118.6(5) . .
C36 C35 C39 121.7(5) . .
C34 C35 C39 119.7(5) . .
C35 C34 C33 121.9(5) . .
C35 C34 H34 119.1 . .
C33 C34 H34 119.1 . .
C22 C17 C18 119.5(5) . .
C22 C17 C5 120.1(5) . .
C18 C17 C5 120.4(5) . .
C17 C18 C19 118.9(5) . .
C17 C18 H18 120.5 . .
C19 C18 H18 120.5 . .
C20 C19 C18 120.4(5) . .
C20 C19 C23 121.0(5) . .
C18 C19 C23 118.6(5) . .
C21 C20 C19 120.2(5) . .
C21 C20 H20 119.9 . .
C19 C20 H20 119.9 . .
C20 C21 C22 119.5(5) . .
C20 C21 C24 119.5(5) . .
C22 C21 C24 121.0(5) . .
O2 C1 O1 126.6(5) . .
O2 C1 C2 119.1(5) . .
O1 C1 C2 114.1(4) . .
C17 C22 C21 121.4(5) . .
C17 C22 H22 119.3 . .
C21 C22 H22 119.3 . .
C29 C30 C31 121.5(5) . .
C29 C30 H30 119.3 . .
C31 C30 H30 119.3 . .
C26 C31 C30 119.7(5) . .
C26 C31 C32 123.7(4) . .
C30 C31 C32 116.7(5) . .
C31 C26 C27 118.1(4) . .
C31 C26 C25 123.8(4) . .
C27 C26 C25 118.1(4) . .
C38 C33 C34 117.8(5) . .
C38 C33 C28 122.5(5) . .
C34 C33 C28 119.7(5) . .
O17 C39 O18 123.5(6) . .
O17 C39 C35 118.4(5) . .
O18 C39 C35 118.1(6) . .
O17 C39 Cd4 65.0(3) . 3_565
O18 C39 Cd4 58.5(3) . 3_565
C35 C39 Cd4 175.9(4) . 3_565
O9 C23 O10 124.7(7) . .
O9 C23 C19 122.3(6) . .
O10 C23 C19 113.0(6) . .
C3 C2 C7 120.1(4) . .
C3 C2 C1 116.6(4) . .
C7 C2 C1 123.3(4) . .
C12 C13 C14 120.6(5) . .
C12 C13 C16 119.1(4) . .
C14 C13 C16 120.3(4) . .
O11 C24 O12 121.9(6) . .
O11 C24 C21 118.5(6) . .
O12 C24 C21 119.5(6) . .
O6 C15 O5 122.7(5) . .
O6 C15 C11 118.5(5) . .
O5 C15 C11 118.7(5) . .
O7 C16 O8 119.4(5) . .
O7 C16 C13 120.6(5) . .
O8 C16 C13 120.0(4) . .
O20 C40 O19 124.2(6) . .
O20 C40 C37 120.8(6) . .
O19 C40 C37 114.9(6) . .
O15 C32 O16 120.5(6) . .
O15 C32 C31 121.4(6) . .
O16 C32 C31 117.8(5) . .
C57 N3 C58 117.2(10) . .
C57 N3 H3A 108.0 . .
C58 N3 H3A 108.0 . .
C57 N3 H3B 108.0 . .
C58 N3 H3B 108.0 . .
H3A N3 H3B 107.2 . .
N3 C57 H57A 109.5 . .
N3 C57 H57B 109.5 . .
H57A C57 H57B 109.5 . .
N3 C57 H57C 109.5 . .
H57A C57 H57C 109.5 . .
H57B C57 H57C 109.5 . .
N3 C58 H58A 109.5 . .
N3 C58 H58B 109.5 . .
H58A C58 H58B 109.5 . .
N3 C58 H58C 109.5 . .
H58A C58 H58C 109.5 . .
H58B C58 H58C 109.5 . .
C60 N4 C59 109.7(14) . .
C60 N4 H4A 109.7 . .
C59 N4 H4A 109.7 . .
C60 N4 H4B 109.7 . .
C59 N4 H4B 109.7 . .
H4A N4 H4B 108.2 . .
O29 C55 N2 115.7(13) . .
O29 C55 C56 133.0(16) . .
N2 C55 C56 108.1(12) . .
C55 N2 C53 110.5(13) . .
C55 N2 C54 115.5(14) . .
C53 N2 C54 131.1(17) . .
N2 C53 H53A 109.5 . .
N2 C53 H53B 109.5 . .
H53A C53 H53B 109.5 . .
N2 C53 H53C 109.5 . .
H53A C53 H53C 109.5 . .
H53B C53 H53C 109.5 . .
N2 C54 H54A 109.5 . .
N2 C54 H54B 109.5 . .
H54A C54 H54B 109.5 . .
N2 C54 H54C 109.5 . .
H54A C54 H54C 109.5 . .
H54B C54 H54C 109.5 . .
C51 N1 C50 122.9(17) . .
C51 N1 C49 119.4(17) . .
C50 N1 C49 112(2) . .
O26 C51 N1 119.6(15) . .
O26 C51 C52 131.5(18) . .
N1 C51 C52 108.6(14) . .
C51 C52 H52A 109.5 . .
C51 C52 H52B 109.5 . .
H52A C52 H52B 109.5 . .
C51 C52 H52C 109.5 . .
H52A C52 H52C 109.5 . .
H52B C52 H52C 109.5 . .
N1 C50 H50A 109.5 . .
N1 C50 H50B 109.5 . .
H50A C50 H50B 109.5 . .
N1 C50 H50C 109.5 . .
H50A C50 H50C 109.5 . .
H50B C50 H50C 109.5 . .
N1 C49 H49A 109.5 . .
N1 C49 H49B 109.5 . .
H49A C49 H49B 109.5 . .
N1 C49 H49C 109.5 . .
H49A C49 H49C 109.5 . .
H49B C49 H49C 109.5 . .
N4 C60 H60A 109.5 . .
N4 C60 H60B 109.5 . .
H60A C60 H60B 109.5 . .
N4 C60 H60C 109.5 . .
H60A C60 H60C 109.5 . .
H60B C60 H60C 109.5 . .
N4 C59 H59A 109.5 . .
N4 C59 H59B 109.5 . .
H59A C59 H59B 109.5 . .
N4 C59 H59C 109.5 . .
H59A C59 H59C 109.5 . .
H59B C59 H59C 109.5 . .
C55 C56 H56A 109.5 . .
C55 C56 H56B 109.5 . .
H56A C56 H56B 109.5 . .
C55 C56 H56C 109.5 . .
H56A C56 H56C 109.5 . .
H56B C56 H56C 109.5 . .

loop_
_geom_bond_atom_site_label_1
_geom_bond_atom_site_label_2
_geom_bond_distance
_geom_bond_site_symmetry_2
Cd1 O1 2.229(4) .
Cd1 O21 2.291(4) .
Cd1 O8 2.302(4) 3_566
Cd1 O14 2.350(4) 4_755
Cd1 O13 2.434(3) 4_755
Cd1 O7 2.497(5) 3_566
Cd1 O22 2.603(4) .
Cd1 C25 2.743(5) 4_755
Cd3 O24 2.261(4) 2_675
Cd3 O26 2.281(6) .
Cd3 O5 2.316(4) 4_655
Cd3 O16 2.445(5) 4_755
Cd3 O3 2.460(3) .
Cd3 O4 2.468(4) .
Cd3 O6 2.559(6) 4_655
Cd3 O15 2.575(7) 4_755
Cd2 O23 2.176(4) 2_675
Cd2 O2 2.248(4) .
Cd2 O16 2.249(4) 4_755
Cd2 O25 2.256(4) .
Cd2 O3 2.365(3) .
Cd2 O13 2.367(4) 4_755
Cd4 O11 2.191(4) .
Cd4 O27 2.226(5) .
Cd4 O29 2.254(5) .
Cd4 O18 2.342(5) 3_465
Cd4 O28 2.342(5) .
Cd4 O17 2.482(5) 3_465
Cd4 C39 2.737(6) 3_465
O3 C8 1.286(6) .
O4 C8 1.223(6) .
O13 C25 1.262(6) .
O13 Cd2 2.367(4) 4_745
O13 Cd1 2.434(3) 4_745
O14 C25 1.235(6) .
O14 Cd1 2.350(4) 4_745
O22 C47 1.263(7) .
O21 C47 1.249(7) .
O1 C1 1.259(7) .
O2 C1 1.231(6) .
O23 C48 1.256(7) .
O23 Cd2 2.176(4) 2_674
O24 C48 1.264(7) .
O24 Cd3 2.261(4) 2_674
O18 C39 1.232(8) .
O18 Cd4 2.342(5) 3_565
O17 C39 1.220(8) .
O17 Cd4 2.482(5) 3_565
O9 C23 1.197(8) .
O10 C23 1.300(8) .
O10 H10A 0.8500 .
O12 C24 1.234(8) .
O6 C15 1.232(8) .
O6 Cd3 2.559(6) 4_645
O20 C40 1.250(8) .
O19 C40 1.271(8) .
O19 H19A 0.8500 .
O15 C32 1.215(8) .
O15 Cd3 2.575(7) 4_745
O8 C16 1.251(7) .
O8 Cd1 2.302(4) 3_466
O7 C16 1.246(7) .
O7 Cd1 2.497(5) 3_466
O5 C15 1.245(8) .
O5 Cd3 2.316(4) 4_645
O16 C32 1.269(8) .
O16 Cd2 2.249(4) 4_745
O16 Cd3 2.445(5) 4_745
O28 H28A 0.9598 .
O28 H28C 0.9602 .
O26 C51 1.198(9) .
O11 C24 1.231(8) .
O29 C55 1.216(9) .
O25 H25A 0.9604 .
O25 H25B 0.9602 .
O27 H27A 0.9601 .
O27 H27B 0.9599 .
C3 C2 1.379(7) .
C3 C4 1.396(7) .
C3 H3 0.9300 .
C7 C2 1.382(7) .
C7 C6 1.409(7) .
C7 C8 1.493(7) .
C6 C5 1.401(7) .
C6 H6 0.9300 .
C5 C4 1.386(7) .
C5 C17 1.497(7) .
C4 C9 1.491(7) .
C9 C10 1.388(7) .
C9 C14 1.401(7) .
C10 C11 1.423(7) .
C10 H10 0.9300 .
C11 C12 1.386(8) .
C11 C15 1.492(7) .
C12 C13 1.387(7) .
C12 H12 0.9300 .
C14 C13 1.389(7) .
C14 H14 0.9300 .
C25 C26 1.498(7) .
C25 Cd1 2.743(5) 4_745
C47 C43 1.462(7) .
C43 C42 1.396(7) .
C43 C44 1.406(7) .
C44 C45 1.399(8) .
C44 H44 0.9300 .
C42 C41 1.405(7) .
C42 H42 0.9300 .
C41 C46 1.379(7) .
C41 C29 1.506(6) .
C46 C45 1.385(7) .
C46 H46 0.9300 .
C29 C30 1.386(7) .
C29 C28 1.405(7) .
C28 C27 1.366(7) .
C28 C33 1.486(7) .
C27 C26 1.415(7) .
C27 H27 0.9300 .
C45 C48 1.500(7) .
C38 C37 1.387(7) .
C38 C33 1.393(7) .
C38 H38 0.9300 .
C37 C36 1.397(8) .
C37 C40 1.495(8) .
C36 C35 1.391(8) .
C36 H36 0.9300 .
C35 C34 1.393(8) .
C35 C39 1.498(8) .
C34 C33 1.404(8) .
C34 H34 0.9300 .
C17 C22 1.366(7) .
C17 C18 1.395(7) .
C18 C19 1.411(7) .
C18 H18 0.9300 .
C19 C20 1.374(8) .
C19 C23 1.492(8) .
C20 C21 1.374(8) .
C20 H20 0.9300 .
C21 C22 1.391(8) .
C21 C24 1.513(8) .
C1 C2 1.534(6) .
C22 H22 0.9300 .
C30 C31 1.389(7) .
C30 H30 0.9300 .
C31 C26 1.379(7) .
C31 C32 1.507(8) .
C39 Cd4 2.737(6) 3_565
C13 C16 1.489(7) .
N3 C57 1.439(8) .
N3 C58 1.443(9) .
N3 H3A 0.9000 .
N3 H3B 0.9000 .
C57 H57A 0.9600 .
C57 H57B 0.9600 .
C57 H57C 0.9600 .
C58 H58A 0.9600 .
C58 H58B 0.9600 .
C58 H58C 0.9600 .
N4 C60 1.428(9) .
N4 C59 1.450(9) .
N4 H4A 0.9000 .
N4 H4B 0.9000 .
C55 N2 1.409(9) .
C55 C56 1.477(9) .
N2 C53 1.445(9) .
N2 C54 1.452(10) .
C53 H53A 0.9600 .
C53 H53B 0.9600 .
C53 H53C 0.9600 .
C54 H54A 0.9600 .
C54 H54B 0.9600 .
C54 H54C 0.9600 .
N1 C51 1.420(10) .
N1 C50 1.424(9) .
N1 C49 1.439(10) .
C51 C52 1.489(10) .
C52 H52A 0.9600 .
C52 H52B 0.9600 .
C52 H52C 0.9600 .
C50 H50A 0.9600 .
C50 H50B 0.9600 .
C50 H50C 0.9600 .
C49 H49A 0.9600 .
C49 H49B 0.9600 .
C49 H49C 0.9600 .
C60 H60A 0.9600 .
C60 H60B 0.9600 .
C60 H60C 0.9600 .
C59 H59A 0.9600 .
C59 H59B 0.9600 .
C59 H59C 0.9600 .
C56 H56A 0.9600 .
C56 H56B 0.9600 .
C56 H56C 0.9600 .

loop_
_platon_squeeze_void_nr
_platon_squeeze_void_average_x
_platon_squeeze_void_average_y
_platon_squeeze_void_average_z
_platon_squeeze_void_volume
_platon_squeeze_void_count_electrons
_platon_squeeze_void_content
1 -0.016 0.172 0.626 263 63 ' '
2 -0.099 0.229 0.129 189 56 ' '
3 0.016 0.672 0.874 263 62 ' '
4 0.099 0.729 0.371 189 56 ' '
5 0.401 0.271 0.871 189 56 ' '
6 0.484 0.328 0.374 263 62 ' '
7 0.516 0.828 0.126 263 63 ' '
8 0.599 0.771 0.629 189 56 ' '
